data_7103768
loop_
_publ_author_name
'Leca, Fran\,cois'
'Sauthier, Mathieu'
'Le Guennic, Boris'
'Lescop, Christophe'
'Toupet, Loic'
'Halet, Jean-Fran\,cois'
'R\'eau, R\'egis'

_publ_section_title
;
 Stereospecific isomerisation of P-heterocycles triggered by coordination:
 synthesis of the first P,N-chelates featuring a 2-phospholene moiety
;
_journal_coden_ASTM CHCOFS
_journal_name_full
;
 Chemical Communications (Cambridge, United Kingdom)
;
_journal_page_first 1774
_journal_page_last 1775
_journal_paper_doi 10.1039/b304308h
_journal_year 2003
_chemical_formula_sum 'C23 H26 Cl2 N P Pd S'
_chemical_formula_weight 556.78
_space_group_IT_number 14
_symmetry_cell_setting monoclinic
_symmetry_space_group_name_Hall '-P 2yn'
_symmetry_space_group_name_H-M 'P 1 21/n 1'
_atom_sites_solution_hydrogens geom
_atom_sites_solution_primary direct
_atom_sites_solution_secondary difmap
_audit_creation_method SHELXL-97
_cell_angle_alpha 90.00
_cell_angle_beta 106.6950(10)
_cell_angle_gamma 90.00
_cell_formula_units_Z 4
_cell_length_a 10.3320(2)
_cell_length_b 17.1370(5)
_cell_length_c 13.1100(4)
_cell_measurement_temperature 293(2)
_cell_volume 2223.40(10)
_computing_structure_refinement 'SHELXL-97 (Sheldrick, 1997)'
_diffrn_ambient_temperature 293(2)
_diffrn_measured_fraction_theta_full 0.992
_diffrn_measured_fraction_theta_max 0.992
_diffrn_measurement_device_type CCD
_diffrn_measurement_method none
_diffrn_radiation_monochromator graphite
_diffrn_radiation_source 'fine-focus sealed tube'
_diffrn_radiation_type MoK\a
_diffrn_radiation_wavelength 0.71069
_diffrn_reflns_av_R_equivalents 0.0000
_diffrn_reflns_av_sigmaI/netI 0.0512
_diffrn_reflns_limit_h_max 13
_diffrn_reflns_limit_h_min 0
_diffrn_reflns_limit_k_max 22
_diffrn_reflns_limit_k_min 0
_diffrn_reflns_limit_l_max 16
_diffrn_reflns_limit_l_min -17
_diffrn_reflns_number 5046
_diffrn_reflns_theta_full 27.47
_diffrn_reflns_theta_max 27.47
_diffrn_reflns_theta_min 2.01
_diffrn_standards_decay_% 0
_exptl_absorpt_coefficient_mu 1.252
_exptl_absorpt_correction_type none
_exptl_crystal_colour red
_exptl_crystal_density_diffrn 1.663
_exptl_crystal_density_method 'not measured'
_exptl_crystal_description plate
_exptl_crystal_F_000 1128
_exptl_crystal_size_max 0.18
_exptl_crystal_size_mid 0.12
_exptl_crystal_size_min 0.12
_refine_diff_density_max 0.916
_refine_diff_density_min -1.185
_refine_diff_density_rms 0.128
_refine_ls_extinction_coef 0.0012(3)
_refine_ls_extinction_expression Fc^*^==kFc[1+0.001xFc^2^\l^3^/sin(2\q)]^-1/4^
_refine_ls_extinction_method SHELXL
_refine_ls_goodness_of_fit_ref 1.097
_refine_ls_hydrogen_treatment mixed
_refine_ls_matrix_type full
_refine_ls_number_parameters 263
_refine_ls_number_reflns 5046
_refine_ls_number_restraints 0
_refine_ls_restrained_S_all 1.097
_refine_ls_R_factor_all 0.0662
_refine_ls_R_factor_gt 0.0444
_refine_ls_shift/su_max 0.000
_refine_ls_shift/su_mean 0.000
_refine_ls_structure_factor_coef Fsqd
_refine_ls_weighting_details 'calc w==1/[\s^2^(Fo^2^)+(0.0415P)^2^+6.2387P] where P==(Fo^2^+2Fc^2^)/3'
_refine_ls_weighting_scheme calc
_refine_ls_wR_factor_gt 0.1039
_refine_ls_wR_factor_ref 0.1142
_reflns_number_gt 3887
_reflns_number_total 5046
_reflns_threshold_expression >2sigma(I)
_cod_data_source_file b304308h.txt
_cod_data_source_block compound_1c'
_cod_original_sg_symbol_H-M P21/n
_cod_database_code 7103768

loop_
_symmetry_equiv_pos_as_xyz
'x, y, z'
'-x+1/2, y+1/2, -z+1/2'
'-x, -y, -z'
'x-1/2, -y-1/2, z-1/2'

loop_
_atom_site_label
_atom_site_type_symbol
_atom_site_fract_x
_atom_site_fract_y
_atom_site_fract_z
_atom_site_U_iso_or_equiv
_atom_site_adp_type
_atom_site_occupancy
_atom_site_symmetry_multiplicity
_atom_site_calc_flag
_atom_site_refinement_flags
_atom_site_disorder_assembly
_atom_site_disorder_group
C1 C 0.1840(4) 0.1115(3) 0.7001(4) 0.0235(9) Uani 1 1 d . . .
C2 C 0.1004(5) 0.1244(3) 0.6011(4) 0.0246(9) Uani 1 1 d . . .
C3 C 0.1405(5) 0.1650(3) 0.5131(4) 0.0291(10) Uani 1 1 d . . .
H3A H 0.2273 0.1451 0.5102 0.035 Uiso 1 1 calc R . .
H3B H 0.1505 0.2204 0.5284 0.035 Uiso 1 1 calc R . .
C4 C 0.0363(5) 0.1529(3) 0.4050(4) 0.0355(12) Uani 1 1 d . . .
H4A H 0.0559 0.1876 0.3529 0.043 Uiso 1 1 calc R . .
H4B H 0.0413 0.0996 0.3814 0.043 Uiso 1 1 calc R . .
C5 C -0.1044(5) 0.1691(3) 0.4132(4) 0.0357(12) Uani 1 1 d . . .
H5A H -0.1683 0.1694 0.3426 0.043 Uiso 1 1 calc R . .
H5B H -0.1066 0.2200 0.4450 0.043 Uiso 1 1 calc R . .
C6 C -0.1439(5) 0.1064(3) 0.4814(4) 0.0306(11) Uani 1 1 d . . .
H6A H -0.2268 0.1220 0.4964 0.037 Uiso 1 1 calc R . .
H6B H -0.1617 0.0580 0.4413 0.037 Uiso 1 1 calc R . .
C7 C -0.0370(4) 0.0919(3) 0.5850(3) 0.0241(9) Uani 1 1 d . . .
C8 C -0.0547(4) 0.0493(3) 0.6683(3) 0.0207(9) Uani 1 1 d . . .
C9 C -0.1744(4) 0.0121(3) 0.6819(4) 0.0231(9) Uani 1 1 d . . .
C10 C -0.1804(4) -0.0311(3) 0.7688(4) 0.0241(9) Uani 1 1 d . . .
H10 H -0.1069 -0.0384 0.8286 0.029 Uiso 1 1 calc R . .
C11 C -0.3105(4) -0.0634(3) 0.7580(4) 0.0273(10) Uani 1 1 d . . .
H11 H -0.3311 -0.0943 0.8095 0.033 Uiso 1 1 calc R . .
C12 C -0.4008(5) -0.0441(3) 0.6644(4) 0.0332(11) Uani 1 1 d . . .
H12 H -0.4906 -0.0600 0.6444 0.040 Uiso 1 1 calc R . .
C13 C 0.3310(4) 0.1155(3) 0.7422(4) 0.0252(9) Uani 1 1 d . . .
C14 C 0.4124(5) 0.1728(3) 0.7178(4) 0.0307(11) Uani 1 1 d . . .
H14 H 0.3747 0.2120 0.6693 0.037 Uiso 1 1 calc R . .
C15 C 0.5506(5) 0.1709(3) 0.7665(4) 0.0305(11) Uani 1 1 d . . .
H15 H 0.6066 0.2078 0.7489 0.037 Uiso 1 1 calc R . .
C16 C 0.6046(5) 0.1143(3) 0.8410(4) 0.0308(11) Uani 1 1 d . . .
H16 H 0.6964 0.1139 0.8771 0.037 Uiso 1 1 calc R . .
C17 C 0.5188(4) 0.0574(3) 0.8613(4) 0.0261(9) Uani 1 1 d . . .
H17 H 0.5554 0.0185 0.9105 0.031 Uiso 1 1 calc R . .
C20 C 0.0544(4) 0.1225(2) 0.8747(3) 0.0199(8) Uani 1 1 d . . .
H20 H 0.0097 0.0913 0.9175 0.024 Uiso 1 1 calc R . .
C21 C -0.0448(4) 0.1864(3) 0.8174(4) 0.0234(9) Uani 1 1 d . . .
H21A H -0.0058 0.2151 0.7696 0.028 Uiso 1 1 calc R . .
H21B H -0.1280 0.1625 0.7752 0.028 Uiso 1 1 calc R . .
C22 C -0.0757(4) 0.2428(3) 0.8980(4) 0.0242(9) Uani 1 1 d . . .
H22A H -0.1337 0.2844 0.8603 0.029 Uiso 1 1 calc R . .
H22B H -0.1233 0.2152 0.9408 0.029 Uiso 1 1 calc R . .
C23 C 0.0543(4) 0.2777(3) 0.9702(4) 0.0275(10) Uani 1 1 d . . .
H23A H 0.0325 0.3118 1.0219 0.033 Uiso 1 1 calc R . .
H23B H 0.0979 0.3088 0.9278 0.033 Uiso 1 1 calc R . .
C24 C 0.1513(4) 0.2143(3) 1.0284(4) 0.0270(10) Uani 1 1 d . . .
H24A H 0.1110 0.1862 1.0759 0.032 Uiso 1 1 calc R . .
H24B H 0.2342 0.2383 1.0712 0.032 Uiso 1 1 calc R . .
C25 C 0.1841(4) 0.1569(3) 0.9497(4) 0.0252(9) Uani 1 1 d . . .
H25A H 0.2401 0.1150 0.9887 0.030 Uiso 1 1 calc R . .
H25B H 0.2345 0.1836 0.9081 0.030 Uiso 1 1 calc R . .
N1 N 0.3867(3) 0.0566(2) 0.8130(3) 0.0230(8) Uani 1 1 d . . .
P1 P 0.09932(10) 0.05669(7) 0.77832(9) 0.0198(2) Uani 1 1 d . . .
S1 S -0.33163(12) 0.01239(8) 0.58711(10) 0.0321(3) Uani 1 1 d . . .
Cl1 Cl 0.12181(9) -0.12014(6) 0.88368(8) 0.0226(2) Uani 1 1 d . . .
Cl2 Cl 0.43955(10) -0.12465(7) 0.88256(10) 0.0283(3) Uani 1 1 d . . .
Pd1 Pd 0.26254(3) -0.031491(19) 0.83986(3) 0.02033(12) Uani 1 1 d . . .

loop_
_atom_site_aniso_label
_atom_site_aniso_U_11
_atom_site_aniso_U_22
_atom_site_aniso_U_33
_atom_site_aniso_U_23
_atom_site_aniso_U_13
_atom_site_aniso_U_12
C1 0.022(2) 0.025(2) 0.027(2) 0.0036(18) 0.0125(18) 0.0034(17)
C2 0.031(2) 0.021(2) 0.026(2) 0.0025(18) 0.014(2) 0.0058(18)
C3 0.038(3) 0.025(3) 0.030(2) 0.0041(19) 0.020(2) 0.006(2)
C4 0.049(3) 0.035(3) 0.028(3) 0.006(2) 0.019(2) 0.013(2)
C5 0.046(3) 0.035(3) 0.026(2) 0.005(2) 0.009(2) 0.020(2)
C6 0.030(2) 0.036(3) 0.024(2) 0.005(2) 0.006(2) 0.014(2)
C7 0.027(2) 0.024(2) 0.021(2) -0.0016(18) 0.0066(18) 0.0067(18)
C8 0.0200(19) 0.022(2) 0.020(2) 0.0002(16) 0.0054(17) 0.0033(16)
C9 0.020(2) 0.022(2) 0.027(2) -0.0024(17) 0.0047(18) 0.0031(16)
C10 0.0186(19) 0.028(2) 0.025(2) -0.0019(19) 0.0051(17) 0.0009(17)
C11 0.023(2) 0.026(2) 0.031(2) -0.0008(19) 0.0058(19) -0.0024(18)
C12 0.020(2) 0.035(3) 0.040(3) -0.007(2) 0.001(2) -0.0059(19)
C13 0.026(2) 0.024(2) 0.030(2) 0.0014(19) 0.0149(19) 0.0009(18)
C14 0.035(2) 0.027(3) 0.037(3) 0.002(2) 0.021(2) 0.001(2)
C15 0.029(2) 0.029(3) 0.041(3) -0.005(2) 0.023(2) -0.0090(19)
C16 0.020(2) 0.032(3) 0.042(3) -0.007(2) 0.012(2) -0.0059(18)
C17 0.019(2) 0.027(2) 0.032(2) -0.0035(19) 0.0068(19) -0.0001(17)
C20 0.0175(19) 0.024(2) 0.020(2) 0.0016(17) 0.0073(17) -0.0027(16)
C21 0.0180(19) 0.026(2) 0.026(2) 0.0002(18) 0.0066(17) -0.0029(17)
C22 0.022(2) 0.022(2) 0.029(2) 0.0024(18) 0.0080(18) 0.0008(17)
C23 0.027(2) 0.026(2) 0.030(2) -0.0043(19) 0.009(2) -0.0049(19)
C24 0.027(2) 0.029(3) 0.026(2) -0.0023(19) 0.0081(19) -0.0061(19)
C25 0.019(2) 0.031(3) 0.024(2) 0.0000(19) 0.0038(18) -0.0027(17)
N1 0.0203(17) 0.0230(19) 0.0268(19) 0.0010(15) 0.0087(15) -0.0003(14)
P1 0.0173(5) 0.0217(6) 0.0208(5) 0.0022(4) 0.0061(4) 0.0000(4)
S1 0.0247(5) 0.0358(7) 0.0289(6) -0.0002(5) -0.0032(5) -0.0009(5)
Cl1 0.0164(4) 0.0251(5) 0.0268(5) 0.0087(4) 0.0070(4) -0.0024(4)
Cl2 0.0176(5) 0.0295(6) 0.0400(6) 0.0106(5) 0.0119(5) 0.0048(4)
Pd1 0.01672(17) 0.02263(19) 0.02242(18) 0.00280(13) 0.00688(12) -0.00012(12)

loop_
_atom_type_symbol
_atom_type_description
_atom_type_scat_dispersion_real
_atom_type_scat_dispersion_imag
_atom_type_scat_source
C C 0.0033 0.0016 'International Tables Vol C Tables 4.2.6.8 and 6.1.1.4'
H H 0.0000 0.0000 'International Tables Vol C Tables 4.2.6.8 and 6.1.1.4'
N N 0.0061 0.0033 'International Tables Vol C Tables 4.2.6.8 and 6.1.1.4'
P P 0.1023 0.0942 'International Tables Vol C Tables 4.2.6.8 and 6.1.1.4'
S S 0.1246 0.1234 'International Tables Vol C Tables 4.2.6.8 and 6.1.1.4'
Cl Cl 0.1484 0.1585 'International Tables Vol C Tables 4.2.6.8 and 6.1.1.4'
Pd Pd -0.9988 1.0072 'International Tables Vol C Tables 4.2.6.8 and 6.1.1.4'

loop_
_geom_angle_atom_site_label_1
_geom_angle_atom_site_label_2
_geom_angle_atom_site_label_3
_geom_angle
_geom_angle_site_symmetry_1
_geom_angle_site_symmetry_3
_geom_angle_publ_flag
C2 C1 C13 131.5(4) . . ?
C2 C1 P1 110.6(3) . . ?
C13 C1 P1 115.7(3) . . ?
C1 C2 C7 113.4(4) . . ?
C1 C2 C3 124.8(4) . . ?
C7 C2 C3 121.9(4) . . ?
C2 C3 C4 111.9(4) . . ?
C5 C4 C3 110.2(4) . . ?
C4 C5 C6 109.6(4) . . ?
C7 C6 C5 113.2(4) . . ?
C8 C7 C2 115.4(4) . . ?
C8 C7 C6 125.2(4) . . ?
C2 C7 C6 119.4(4) . . ?
C7 C8 C9 130.4(4) . . ?
C7 C8 P1 108.0(3) . . ?
C9 C8 P1 121.1(3) . . ?
C10 C9 C8 125.7(4) . . ?
C10 C9 S1 109.8(3) . . ?
C8 C9 S1 124.5(3) . . ?
C9 C10 C11 113.1(4) . . ?
C12 C11 C10 112.4(4) . . ?
C11 C12 S1 112.4(4) . . ?
N1 C13 C14 120.6(4) . . ?
N1 C13 C1 114.0(4) . . ?
C14 C13 C1 125.4(4) . . ?
C15 C14 C13 119.3(5) . . ?
C16 C15 C14 119.8(4) . . ?
C15 C16 C17 118.5(4) . . ?
N1 C17 C16 122.7(5) . . ?
C25 C20 C21 112.1(4) . . ?
C25 C20 P1 109.1(3) . . ?
C21 C20 P1 111.3(3) . . ?
C22 C21 C20 110.7(4) . . ?
C23 C22 C21 110.8(4) . . ?
C22 C23 C24 111.5(4) . . ?
C23 C24 C25 111.1(4) . . ?
C24 C25 C20 110.9(3) . . ?
C17 N1 C13 119.0(4) . . ?
C17 N1 Pd1 121.8(3) . . ?
C13 N1 Pd1 119.2(3) . . ?
C1 P1 C8 92.4(2) . . ?
C1 P1 C20 109.3(2) . . ?
C8 P1 C20 104.44(19) . . ?
C1 P1 Pd1 96.84(14) . . ?
C8 P1 Pd1 129.56(15) . . ?
C20 P1 Pd1 118.50(14) . . ?
C12 S1 C9 92.2(2) . . ?
N1 Pd1 P1 83.46(10) . . ?
N1 Pd1 Cl1 173.77(11) . . ?
P1 Pd1 Cl1 94.10(4) . . ?
N1 Pd1 Cl2 93.29(10) . . ?
P1 Pd1 Cl2 172.50(4) . . ?
Cl1 Pd1 Cl2 89.79(4) . . ?

loop_
_geom_bond_atom_site_label_1
_geom_bond_atom_site_label_2
_geom_bond_distance
_geom_bond_site_symmetry_2
_geom_bond_publ_flag
C1 C2 1.354(6) . ?
C1 C13 1.461(6) . ?
C1 P1 1.794(4) . ?
C2 C7 1.483(6) . ?
C2 C3 1.504(6) . ?
C3 C4 1.527(7) . ?
C4 C5 1.513(7) . ?
C5 C6 1.528(7) . ?
C6 C7 1.505(6) . ?
C7 C8 1.369(6) . ?
C8 C9 1.448(6) . ?
C8 P1 1.819(4) . ?
C9 C10 1.374(6) . ?
C9 S1 1.739(4) . ?
C10 C11 1.423(6) . ?
C11 C12 1.352(7) . ?
C12 S1 1.700(5) . ?
C13 N1 1.381(6) . ?
C13 C14 1.389(6) . ?
C14 C15 1.387(7) . ?
C15 C16 1.377(7) . ?
C16 C17 1.393(6) . ?
C17 N1 1.329(5) . ?
C20 C25 1.534(6) . ?
C20 C21 1.540(6) . ?
C20 P1 1.849(4) . ?
C21 C22 1.531(6) . ?
C22 C23 1.525(6) . ?
C23 C24 1.525(7) . ?
C24 C25 1.533(6) . ?
N1 Pd1 2.076(4) . ?
P1 Pd1 2.2353(11) . ?
Cl1 Pd1 2.2874(10) . ?
Cl2 Pd1 2.3704(11) . ?

loop_
_geom_torsion_atom_site_label_1
_geom_torsion_atom_site_label_2
_geom_torsion_atom_site_label_3
_geom_torsion_atom_site_label_4
_geom_torsion
_geom_torsion_site_symmetry_1
_geom_torsion_site_symmetry_2
_geom_torsion_site_symmetry_3
_geom_torsion_site_symmetry_4
_geom_torsion_publ_flag
C13 C1 C2 C7 163.0(5) . . . . ?
P1 C1 C2 C7 1.3(5) . . . . ?
C13 C1 C2 C3 -15.0(8) . . . . ?
P1 C1 C2 C3 -176.8(4) . . . . ?
C1 C2 C3 C4 166.0(4) . . . . ?
C7 C2 C3 C4 -11.9(6) . . . . ?
C2 C3 C4 C5 48.3(6) . . . . ?
C3 C4 C5 C6 -68.3(6) . . . . ?
C4 C5 C6 C7 48.9(6) . . . . ?
C1 C2 C7 C8 -4.9(6) . . . . ?
C3 C2 C7 C8 173.2(4) . . . . ?
C1 C2 C7 C6 175.9(4) . . . . ?
C3 C2 C7 C6 -6.0(6) . . . . ?
C5 C6 C7 C8 168.1(4) . . . . ?
C5 C6 C7 C2 -12.8(6) . . . . ?
C2 C7 C8 C9 177.5(4) . . . . ?
C6 C7 C8 C9 -3.4(8) . . . . ?
C2 C7 C8 P1 5.8(5) . . . . ?
C6 C7 C8 P1 -175.0(4) . . . . ?
C7 C8 C9 C10 178.6(5) . . . . ?
P1 C8 C9 C10 -10.7(6) . . . . ?
C7 C8 C9 S1 1.2(7) . . . . ?
P1 C8 C9 S1 171.9(2) . . . . ?
C8 C9 C10 C11 -177.5(4) . . . . ?
S1 C9 C10 C11 0.2(5) . . . . ?
C9 C10 C11 C12 -0.4(6) . . . . ?
C10 C11 C12 S1 0.4(6) . . . . ?
C2 C1 C13 N1 -139.7(5) . . . . ?
P1 C1 C13 N1 21.3(5) . . . . ?
C2 C1 C13 C14 41.5(8) . . . . ?
P1 C1 C13 C14 -157.5(4) . . . . ?
N1 C13 C14 C15 -0.9(7) . . . . ?
C1 C13 C14 C15 177.8(4) . . . . ?
C13 C14 C15 C16 -2.4(7) . . . . ?
C14 C15 C16 C17 3.4(7) . . . . ?
C15 C16 C17 N1 -1.3(7) . . . . ?
C25 C20 C21 C22 -54.7(4) . . . . ?
P1 C20 C21 C22 -177.2(3) . . . . ?
C20 C21 C22 C23 55.7(5) . . . . ?
C21 C22 C23 C24 -57.2(5) . . . . ?
C22 C23 C24 C25 56.7(5) . . . . ?
C23 C24 C25 C20 -54.7(5) . . . . ?
C21 C20 C25 C24 54.2(5) . . . . ?
P1 C20 C25 C24 177.9(3) . . . . ?
C16 C17 N1 C13 -1.9(7) . . . . ?
C16 C17 N1 Pd1 177.3(3) . . . . ?
C14 C13 N1 C17 3.0(7) . . . . ?
C1 C13 N1 C17 -175.9(4) . . . . ?
C14 C13 N1 Pd1 -176.2(3) . . . . ?
C1 C13 N1 Pd1 4.9(5) . . . . ?
C2 C1 P1 C8 1.6(4) . . . . ?
C13 C1 P1 C8 -163.3(4) . . . . ?
C2 C1 P1 C20 -104.6(3) . . . . ?
C13 C1 P1 C20 90.5(4) . . . . ?
C2 C1 P1 Pd1 132.0(3) . . . . ?
C13 C1 P1 Pd1 -32.9(3) . . . . ?
C7 C8 P1 C1 -4.2(3) . . . . ?
C9 C8 P1 C1 -176.8(4) . . . . ?
C7 C8 P1 C20 106.4(3) . . . . ?
C9 C8 P1 C20 -66.2(4) . . . . ?
C7 C8 P1 Pd1 -105.2(3) . . . . ?
C9 C8 P1 Pd1 82.2(4) . . . . ?
C25 C20 P1 C1 -61.7(3) . . . . ?
C21 C20 P1 C1 62.5(3) . . . . ?
C25 C20 P1 C8 -159.5(3) . . . . ?
C21 C20 P1 C8 -35.4(3) . . . . ?
C25 C20 P1 Pd1 47.8(3) . . . . ?
C21 C20 P1 Pd1 172.0(2) . . . . ?
C11 C12 S1 C9 -0.3(4) . . . . ?
C10 C9 S1 C12 0.0(4) . . . . ?
C8 C9 S1 C12 177.7(4) . . . . ?
C17 N1 Pd1 P1 159.3(3) . . . . ?
C13 N1 Pd1 P1 -21.5(3) . . . . ?
C17 N1 Pd1 Cl1 92.0(10) . . . . ?
C13 N1 Pd1 Cl1 -88.8(10) . . . . ?
C17 N1 Pd1 Cl2 -27.5(3) . . . . ?
C13 N1 Pd1 Cl2 151.7(3) . . . . ?
C1 P1 Pd1 N1 25.37(19) . . . . ?
C8 P1 Pd1 N1 124.2(2) . . . . ?
C20 P1 Pd1 N1 -91.01(18) . . . . ?
C1 P1 Pd1 Cl1 -160.39(15) . . . . ?
C8 P1 Pd1 Cl1 -61.51(18) . . . . ?
C20 P1 Pd1 Cl1 83.24(15) . . . . ?
C1 P1 Pd1 Cl2 -39.2(4) . . . . ?
C8 P1 Pd1 Cl2 59.6(4) . . . . ?
C20 P1 Pd1 Cl2 -155.6(3) . . . . ?
